data_4504460
loop_
_publ_author_name
'Rajput, Lalit'
'Singha, Subhankar'
'Biradha, Kumar'

_publ_section_title
;
 Comparative Structural Studies on Homologues of Amides and Reverse
 Amides: Unprecedented 4-fold Interpenetrated Quartz Network, New
 \b-Sheet, and Two-Dimensional Layers
;
_journal_issue 12
_journal_name_full 'Crystal Growth &amp; Design'
_journal_page_first 2788
_journal_paper_doi 10.1021/cg0706417
_journal_volume 7
_journal_year 2007
_chemical_formula_sum 'C20 H30 N4 O4'
_chemical_formula_weight 390.48
_chemical_name_systematic
; 
 ? 
;
_space_group_IT_number 61
_symmetry_cell_setting orthorhombic
_symmetry_space_group_name_Hall '-P 2ac 2ab'
_symmetry_space_group_name_H-M 'P b c a'
_atom_sites_solution_hydrogens geom
_atom_sites_solution_primary direct
_atom_sites_solution_secondary difmap
_audit_creation_method SHELXL-97
_cell_angle_alpha 90.00
_cell_angle_beta 90.00
_cell_angle_gamma 90.00
_cell_formula_units_Z 8
_cell_length_a 11.378(2)
_cell_length_b 16.380(3)
_cell_length_c 22.925(5)
_cell_measurement_reflns_used 25
_cell_measurement_temperature 293(2)
_cell_measurement_theta_max 13
_cell_measurement_theta_min 9
_cell_volume 4272.6(14)
_computing_cell_refinement CAD4
_computing_data_collection CAD4
_computing_data_reduction CAD4
_computing_structure_refinement 'SHELXL-97 (Sheldrick, 1997)'
_computing_structure_solution 'SHELXS-97 (Sheldrick, 1990)'
_diffrn_ambient_temperature 293(2)
_diffrn_measured_fraction_theta_full 0.960
_diffrn_measured_fraction_theta_max 0.960
_diffrn_measurement_device_type CAD4
_diffrn_measurement_method \w-scan
_diffrn_radiation_monochromator graphite
_diffrn_radiation_source 'fine-focus sealed tube'
_diffrn_radiation_type MoK\a
_diffrn_radiation_wavelength 0.71073
_diffrn_reflns_av_R_equivalents 0.0000
_diffrn_reflns_av_sigmaI/netI 0.0560
_diffrn_reflns_limit_h_max 13
_diffrn_reflns_limit_h_min 0
_diffrn_reflns_limit_k_max 19
_diffrn_reflns_limit_k_min 0
_diffrn_reflns_limit_l_max 27
_diffrn_reflns_limit_l_min 0
_diffrn_reflns_number 3604
_diffrn_reflns_theta_full 24.99
_diffrn_reflns_theta_max 24.99
_diffrn_reflns_theta_min 2.35
_diffrn_standards_decay_% 0
_diffrn_standards_interval_time 60
_diffrn_standards_number 3
_exptl_absorpt_coefficient_mu 0.086
_exptl_absorpt_correction_type none
_exptl_crystal_colour colorless
_exptl_crystal_density_diffrn 1.214
_exptl_crystal_density_meas ?
_exptl_crystal_density_method 'not measured'
_exptl_crystal_description 'rectangular blocks'
_exptl_crystal_F_000 1680
_exptl_crystal_size_max 0.20
_exptl_crystal_size_mid 0.20
_exptl_crystal_size_min 0.15
_refine_diff_density_max 0.379
_refine_diff_density_min -0.362
_refine_diff_density_rms 0.050
_refine_ls_extinction_method none
_refine_ls_goodness_of_fit_ref 1.007
_refine_ls_hydrogen_treatment constr
_refine_ls_matrix_type full
_refine_ls_number_parameters 253
_refine_ls_number_reflns 3604
_refine_ls_number_restraints 6
_refine_ls_restrained_S_all 1.021
_refine_ls_R_factor_all 0.1570
_refine_ls_R_factor_gt 0.0725
_refine_ls_shift/su_max 0.000
_refine_ls_shift/su_mean 0.000
_refine_ls_structure_factor_coef Fsqd
_refine_ls_weighting_details 'calc w=1/[\s^2^(Fo^2^)+(0.1287P)^2^+0.4671P] where P=(Fo^2^+2Fc^2^)/3'
_refine_ls_weighting_scheme calc
_refine_ls_wR_factor_gt 0.1875
_refine_ls_wR_factor_ref 0.2319
_reflns_number_gt 1884
_reflns_number_total 3604
_reflns_threshold_expression >2sigma(I)
_cod_data_source_file cg0706417-file002.cif
_cod_data_source_block 6d
_cod_depositor_comments
;
The following automatic conversions were performed:

'_symmetry_cell_setting' value 'Orthorhombic' changed to
'orthorhombic' according to
/home/saulius/struct/CIF-dictionaries/cif_core.dic dictionary named
'cif_core.dic' version 2.4.1 from 2010-06-29.

Automatic conversion script
Id: cif_fix_values 1715 2011-07-08 13:25:40Z adriana 

The following automatic conversions were performed:

'_exptl_crystal_density_meas' value 'not measured' was changed to '?'
- the value is perceived as not measured.

Automatic conversion script
Id: cif_fix_values 3008 2015-01-20 13:52:24Z robertas 
;
_cod_original_cell_volume 4272.7(15)
_cod_original_sg_symbol_H-M Pbca
_cod_database_code 4504460

loop_
_symmetry_equiv_pos_as_xyz
'x, y, z'
'-x+1/2, -y, z+1/2'
'-x, y+1/2, -z+1/2'
'x+1/2, -y+1/2, -z'
'-x, -y, -z'
'x-1/2, y, -z-1/2'
'x, -y-1/2, z-1/2'
'-x-1/2, y-1/2, z'

loop_
_atom_site_label
_atom_site_type_symbol
_atom_site_fract_x
_atom_site_fract_y
_atom_site_fract_z
_atom_site_U_iso_or_equiv
_atom_site_adp_type
_atom_site_occupancy
_atom_site_symmetry_multiplicity
_atom_site_calc_flag
_atom_site_refinement_flags
N10 N 0.5730(3) -0.55877(18) 0.27130(14) 0.0569(8) Uani 1 1 d .
H10 H 0.5877 -0.5204 0.2467 0.068 Uiso 1 1 calc R
N11 N 0.7463(3) -0.7783(2) 0.23062(15) 0.0694(9) Uani 1 1 d .
C11 C 0.7638(3) -0.7093(2) 0.20152(19) 0.0668(11) Uani 1 1 d .
H11 H 0.8176 -0.7097 0.1710 0.080 Uiso 1 1 calc R
C12 C 0.7073(3) -0.6376(2) 0.21373(17) 0.0618(10) Uani 1 1 d .
H12 H 0.7220 -0.5914 0.1913 0.074 Uiso 1 1 calc R
C13 C 0.6277(3) -0.6337(2) 0.25979(15) 0.0516(9) Uani 1 1 d .
C14 C 0.6085(3) -0.7055(2) 0.29025(17) 0.0578(10) Uani 1 1 d .
H14 H 0.5555 -0.7070 0.3211 0.069 Uiso 1 1 calc R
C15 C 0.6688(4) -0.7742(2) 0.27402(17) 0.0647(11) Uani 1 1 d .
H15 H 0.6545 -0.8218 0.2950 0.078 Uiso 1 1 calc R
N20 N 0.6552(3) 0.14288(19) 0.47654(13) 0.0608(8) Uani 1 1 d .
H20 H 0.6958 0.1121 0.4993 0.073 Uiso 1 1 calc R
N21 N 0.6720(3) 0.3897(2) 0.52389(16) 0.0743(10) Uani 1 1 d .
C21 C 0.7376(4) 0.3318(3) 0.5495(2) 0.0759(12) Uani 1 1 d .
H21 H 0.7889 0.3471 0.5791 0.091 Uiso 1 1 calc R
C22 C 0.7323(4) 0.2510(3) 0.53387(19) 0.0706(11) Uani 1 1 d .
H22 H 0.7799 0.2131 0.5526 0.085 Uiso 1 1 calc R
C23 C 0.6558(3) 0.2257(2) 0.48996(16) 0.0542(9) Uani 1 1 d .
C24 C 0.5873(4) 0.2851(2) 0.46397(18) 0.0621(10) Uani 1 1 d .
H24 H 0.5347 0.2717 0.4344 0.075 Uiso 1 1 calc R
C25 C 0.5987(4) 0.3646(2) 0.4828(2) 0.0730(12) Uani 1 1 d .
H25 H 0.5510 0.4037 0.4653 0.088 Uiso 1 1 calc R
O30 O 0.4680(3) -0.58810(17) 0.35299(13) 0.0707(8) Uani 1 1 d .
O39 O 0.5340(3) 0.13870(16) 0.39792(13) 0.0740(8) Uani 1 1 d .
C30 C 0.5001(3) -0.5382(2) 0.31581(17) 0.0558(9) Uani 1 1 d .
C31 C 0.4665(3) -0.4505(2) 0.31760(18) 0.0655(11) Uani 1 1 d .
H31A H 0.3884 -0.4453 0.3341 0.079 Uiso 1 1 calc .
H31B H 0.4644 -0.4290 0.2782 0.079 Uiso 1 1 calc .
C32 C 0.5525(4) -0.4009(2) 0.35379(19) 0.0630(11) Uani 1 1 d .
H32A H 0.6313 -0.4101 0.3391 0.076 Uiso 1 1 calc .
H32B H 0.5501 -0.4203 0.3937 0.076 Uiso 1 1 calc .
C33 C 0.5277(4) -0.3093(3) 0.3535(2) 0.0733(12) Uani 1 1 d .
H33A H 0.5402 -0.2884 0.3144 0.088 Uiso 1 1 calc .
H33B H 0.4459 -0.3004 0.3635 0.088 Uiso 1 1 calc .
C34 C 0.6040(5) -0.2624(3) 0.3954(2) 0.0915(15) Uani 1 1 d U
H34A H 0.6837 -0.2624 0.3803 0.110 Uiso 1 1 calc .
H34B H 0.6051 -0.2915 0.4322 0.110 Uiso 1 1 calc .
C35 C 0.5683(6) -0.1734(4) 0.4076(3) 0.138(2) Uani 1 1 d DU
H35A H 0.4837 -0.1679 0.4042 0.165 Uiso 1 1 calc .
H35B H 0.5905 -0.1588 0.4471 0.165 Uiso 1 1 calc .
C36 C 0.6279(6) -0.1161(4) 0.3648(3) 0.132(2) Uani 1 1 d DU
H36A H 0.6098 -0.1325 0.3252 0.158 Uiso 1 1 calc .
H36B H 0.7124 -0.1184 0.3700 0.158 Uiso 1 1 calc .
C37 C 0.5841(6) -0.0289(3) 0.3756(3) 0.127(2) Uani 1 1 d U
H37A H 0.6057 0.0040 0.3420 0.152 Uiso 1 1 calc .
H37B H 0.4989 -0.0303 0.3771 0.152 Uiso 1 1 calc .
C38 C 0.6264(4) 0.0131(3) 0.4282(2) 0.0886(14) Uani 1 1 d .
H38A H 0.7109 0.0064 0.4305 0.106 Uiso 1 1 calc .
H38B H 0.5925 -0.0135 0.4621 0.106 Uiso 1 1 calc .
C39 C 0.5985(4) 0.1041(2) 0.43178(19) 0.0618(10) Uani 1 1 d .
O1W O 0.8019(3) 0.05230(18) 0.55554(15) 0.0931(11) Uani 1 1 d .
O2W O 0.3682(2) 0.07913(17) 0.30489(13) 0.0767(9) Uani 1 1 d .

loop_
_atom_site_aniso_label
_atom_site_aniso_U_11
_atom_site_aniso_U_22
_atom_site_aniso_U_33
_atom_site_aniso_U_23
_atom_site_aniso_U_13
_atom_site_aniso_U_12
N10 0.0676(19) 0.0466(17) 0.056(2) 0.0013(14) 0.0036(16) 0.0050(15)
N11 0.072(2) 0.056(2) 0.080(2) -0.0109(18) 0.0090(19) 0.0029(17)
C11 0.066(3) 0.061(3) 0.074(3) -0.003(2) 0.018(2) -0.005(2)
C12 0.069(2) 0.053(2) 0.064(2) 0.0028(19) 0.010(2) -0.005(2)
C13 0.055(2) 0.047(2) 0.054(2) -0.0032(17) -0.0024(18) -0.0040(17)
C14 0.065(2) 0.050(2) 0.058(2) -0.0041(17) 0.0065(19) 0.0023(19)
C15 0.074(3) 0.051(2) 0.069(3) 0.000(2) -0.003(2) -0.002(2)
N20 0.074(2) 0.0441(18) 0.064(2) 0.0011(16) -0.0068(17) 0.0062(15)
N21 0.093(3) 0.056(2) 0.074(2) -0.0092(19) 0.006(2) -0.009(2)
C21 0.088(3) 0.062(3) 0.078(3) -0.006(2) -0.016(2) -0.003(2)
C22 0.077(3) 0.057(2) 0.078(3) -0.005(2) -0.010(2) 0.009(2)
C23 0.056(2) 0.053(2) 0.053(2) 0.0015(18) 0.0032(18) -0.0009(18)
C24 0.070(2) 0.050(2) 0.066(2) -0.0021(18) -0.0065(19) 0.004(2)
C25 0.086(3) 0.049(2) 0.083(3) 0.004(2) 0.003(3) 0.009(2)
O30 0.081(2) 0.0579(18) 0.0731(19) -0.0030(14) 0.0110(15) 0.0038(14)
O39 0.092(2) 0.0518(17) 0.0780(19) -0.0017(15) -0.0235(16) 0.0042(15)
C30 0.054(2) 0.055(2) 0.058(2) -0.001(2) -0.001(2) 0.0000(19)
C31 0.063(2) 0.058(2) 0.075(3) 0.000(2) 0.006(2) 0.011(2)
C32 0.066(2) 0.047(2) 0.077(3) 0.0001(19) -0.002(2) 0.0037(19)
C33 0.073(3) 0.057(3) 0.090(3) 0.002(2) 0.008(2) 0.011(2)
C34 0.117(4) 0.043(2) 0.114(4) -0.013(2) -0.004(3) -0.005(3)
C35 0.132(5) 0.082(4) 0.199(7) -0.001(4) -0.008(5) -0.016(4)
C36 0.114(5) 0.092(4) 0.190(7) -0.008(4) 0.015(4) 0.012(4)
C37 0.168(6) 0.046(3) 0.167(6) -0.023(3) -0.057(5) 0.011(3)
C38 0.112(4) 0.053(3) 0.101(4) 0.002(2) -0.015(3) 0.006(3)
C39 0.071(3) 0.047(2) 0.067(3) 0.002(2) -0.001(2) -0.001(2)
O1W 0.117(3) 0.0584(19) 0.104(2) -0.0079(16) -0.041(2) 0.0154(17)
O2W 0.094(2) 0.0557(17) 0.080(2) -0.0117(14) -0.0113(17) 0.0123(15)

loop_
_atom_type_symbol
_atom_type_description
_atom_type_scat_dispersion_real
_atom_type_scat_dispersion_imag
_atom_type_scat_source
C C 0.0033 0.0016 'International Tables Vol C Tables 4.2.6.8 and 6.1.1.4'
H H 0.0000 0.0000 'International Tables Vol C Tables 4.2.6.8 and 6.1.1.4'
N N 0.0061 0.0033 'International Tables Vol C Tables 4.2.6.8 and 6.1.1.4'
O O 0.0106 0.0060 'International Tables Vol C Tables 4.2.6.8 and 6.1.1.4'

loop_
_geom_angle_atom_site_label_1
_geom_angle_atom_site_label_2
_geom_angle_atom_site_label_3
_geom_angle
C30 N10 C13 129.1(3)
C11 N11 C15 115.6(3)
N11 C11 C12 123.9(4)
C11 C12 C13 120.0(4)
C14 C13 C12 116.5(3)
C14 C13 N10 125.3(3)
C12 C13 N10 118.1(3)
C15 C14 C13 118.8(4)
N11 C15 C14 125.1(4)
C39 N20 C23 128.4(3)
C25 N21 C21 116.3(4)
N21 C21 C22 122.9(4)
C21 C22 C23 120.2(4)
C24 C23 C22 117.0(4)
C24 C23 N20 126.0(4)
C22 C23 N20 116.9(3)
C25 C24 C23 118.5(4)
N21 C25 C24 125.1(4)
O30 C30 N10 122.3(3)
O30 C30 C31 122.9(4)
N10 C30 C31 114.7(3)
C30 C31 C32 111.5(3)
C31 C32 C33 113.8(3)
C34 C33 C32 113.1(4)
C33 C34 C35 116.6(5)
C36 C35 C34 110.5(6)
C35 C36 C37 109.1(6)
C38 C37 C36 117.5(5)
C37 C38 C39 115.6(4)
O39 C39 N20 123.3(4)
O39 C39 C38 123.4(4)
N20 C39 C38 113.3(4)

loop_
_geom_bond_atom_site_label_1
_geom_bond_atom_site_label_2
_geom_bond_distance
N10 C30 1.357(5)
N10 C13 1.401(5)
N11 C11 1.328(5)
N11 C15 1.331(5)
C11 C12 1.368(5)
C12 C13 1.392(5)
C13 C14 1.385(5)
C14 C15 1.371(5)
N20 C39 1.369(5)
N20 C23 1.391(5)
N21 C25 1.323(5)
N21 C21 1.341(5)
C21 C22 1.371(6)
C22 C23 1.394(5)
C23 C24 1.381(5)
C24 C25 1.379(5)
O30 C30 1.237(4)
O39 C39 1.210(5)
C30 C31 1.488(5)
C31 C32 1.518(6)
C32 C33 1.526(6)
C33 C34 1.506(7)
C34 C35 1.540(8)
C35 C36 1.517(5)
C36 C37 1.532(8)
C37 C38 1.471(8)
C38 C39 1.525(6)
